data_4518673
loop_
_publ_author_name
'Vereshchuk, Nataliia'
'Holub, Jan'
'Gil-Sepulcre, Marcos'
'Benet-Buchholz, Jordi'
'Llobet, Antoni'

_publ_section_title
;
 Fate of the Molecular Ru--Phosphonate Water Oxidation Catalyst under
 Turnover Conditions
;
_journal_name_full 'ACS Catalysis'
_journal_page_first 5240
_journal_page_last 5247
_journal_paper_doi 10.1021/acscatal.0c05363
_journal_year 2021
_chemical_formula_sum 'C22 H24 N4 O14 P2 Ru'
_chemical_formula_weight 731.46
_space_group_crystal_system monoclinic
_space_group_IT_number 14
_space_group_name_Hall '-P 2yn'
_space_group_name_H-M_alt 'P 1 21/n 1'
_atom_sites_solution_hydrogens mixed
_audit_creation_method SHELXL-2018/3
_cell_angle_alpha 90
_cell_angle_beta 105.261(2)
_cell_angle_gamma 90
_cell_formula_units_Z 4
_cell_length_a 9.8814(11)
_cell_length_b 18.093(2)
_cell_length_c 15.1203(17)
_cell_measurement_reflns_used 9144
_cell_measurement_temperature 100(2)
_cell_measurement_theta_max 29.96
_cell_measurement_theta_min 2.41
_cell_volume 2607.9(5)
_computing_cell_refinement 'Bruker APEX2 v2014.9-0'
_computing_data_collection 'Bruker APEX2 v2014.9-0'
_computing_data_reduction 'Bruker APEX2 v2014.9-0'
_computing_molecular_graphics
;
 SHELXle: C.B. Huebschle, G.M. Sheldrick & B. Dittrich
 J.Appl.Cryst. (2011) 44, 1281-1284.
;
_computing_publication_material 'SHELXL-2018/3 (Sheldrick, 2018)'
_computing_structure_refinement 'SHELXL-2018/3 (Sheldrick, 2018)'
_computing_structure_solution
;
  SHELXT V2018/2 (Sheldrick 2018); G.M. Sheldrick (2015)
 "SHELXT - Integrated space-group and crystal-structure
 determination", Acta Cryst., A71, 3-8. 
;
_diffrn_ambient_temperature 100(2)
_diffrn_detector_area_resol_mean 512
_diffrn_detector_type '4K CCD area detector APEX II'
_diffrn_measured_fraction_theta_full 1.000
_diffrn_measured_fraction_theta_max 0.961
_diffrn_measurement_device_type 'APEX DUO Kappa 4-axis goniometer'
_diffrn_measurement_method
;
 Fullsphere data collection, phi and omega scans
;
_diffrn_radiation_monochromator 'Quazar MX Multilayer Optics'
_diffrn_radiation_type MoK\a
_diffrn_radiation_wavelength 0.71073
_diffrn_reflns_av_R_equivalents 0.0309
_diffrn_reflns_av_unetI/netI 0.0180
_diffrn_reflns_Laue_measured_fraction_full 1.000
_diffrn_reflns_Laue_measured_fraction_max 0.961
_diffrn_reflns_limit_h_max 14
_diffrn_reflns_limit_h_min -13
_diffrn_reflns_limit_k_max 25
_diffrn_reflns_limit_k_min -25
_diffrn_reflns_limit_l_max 21
_diffrn_reflns_limit_l_min -21
_diffrn_reflns_number 65399
_diffrn_reflns_point_group_measured_fraction_full 1.000
_diffrn_reflns_point_group_measured_fraction_max 0.961
_diffrn_reflns_theta_full 25.242
_diffrn_reflns_theta_max 30.161
_diffrn_reflns_theta_min 1.793
_diffrn_source 'Microfocus source E025 IuS'
_diffrn_source_current 0.6
_diffrn_source_power 50
_diffrn_source_size '0.2 mm x 0.2 mm fine focus'
_diffrn_source_type 'Bruker APEX DUO'
_exptl_absorpt_coefficient_mu 0.807
_exptl_absorpt_correction_T_max 0.7460
_exptl_absorpt_correction_T_min 0.6534
_exptl_absorpt_correction_type multi-scan
_exptl_absorpt_process_details SADABS-2014/4
_exptl_crystal_colour brown
_exptl_crystal_density_diffrn 1.863
_exptl_crystal_description Block
_exptl_crystal_F_000 1480
_exptl_crystal_size_max 0.150
_exptl_crystal_size_mid 0.150
_exptl_crystal_size_min 0.050
_refine_diff_density_max 1.458
_refine_diff_density_min -0.729
_refine_diff_density_rms 0.094
_refine_ls_extinction_method none
_refine_ls_goodness_of_fit_ref 1.111
_refine_ls_hydrogen_treatment mixed
_refine_ls_matrix_type full
_refine_ls_number_parameters 434
_refine_ls_number_reflns 7415
_refine_ls_number_restraints 6
_refine_ls_restrained_S_all 1.110
_refine_ls_R_factor_all 0.0381
_refine_ls_R_factor_gt 0.0317
_refine_ls_shift/su_max 0.002
_refine_ls_shift/su_mean 0.000
_refine_ls_structure_factor_coef Fsqd
_refine_ls_weighting_details 'w=1/[\s^2^(Fo^2^)+(0.0228P)^2^+5.0978P] where P=(Fo^2^+2Fc^2^)/3'
_refine_ls_weighting_scheme calc
_refine_ls_wR_factor_gt 0.0690
_refine_ls_wR_factor_ref 0.0724
_reflns_Friedel_coverage 0.000
_reflns_number_gt 6636
_reflns_number_total 7415
_reflns_threshold_expression 'I > 2\s(I)'
_cod_data_source_file cs0c05363_si_002.cif
_cod_data_source_block mo_bcp27bulk_0m
_cod_original_sg_symbol_H-M 'P 21/n'
_cod_database_code 4518673
_shelx_shelxl_version_number 2018/3
_shelx_space_group_comment
;
The symmetry employed for this shelxl refinement is uniquely defined
by the following loop, which should always be used as a source of
symmetry information in preference to the above space-group names.
They are only intended as comments.
;
_shelx_estimated_absorpt_t_min 0.889
_shelx_estimated_absorpt_t_max 0.961

loop_
_space_group_symop_operation_xyz
'x, y, z'
'-x+1/2, y+1/2, -z+1/2'
'-x, -y, -z'
'x-1/2, -y-1/2, z-1/2'

loop_
_atom_site_label
_atom_site_type_symbol
_atom_site_fract_x
_atom_site_fract_y
_atom_site_fract_z
_atom_site_U_iso_or_equiv
_atom_site_adp_type
_atom_site_occupancy
_atom_site_site_symmetry_order
_atom_site_calc_flag
_atom_site_refinement_flags_posn
_atom_site_refinement_flags_adp
_atom_site_refinement_flags_occupancy
_atom_site_disorder_assembly
_atom_site_disorder_group
Ru1 Ru 0.34062(2) 0.26368(2) 0.47107(2) 0.00895(5) Uani 1 1 d . . . . .
N1 N 0.30680(17) 0.26230(9) 0.59566(11) 0.0107(3) Uani 1 1 d . . . . .
C1 C 0.4729(2) 0.19763(11) 0.33767(14) 0.0130(4) Uani 1 1 d . . . . .
O1 O 0.24839(17) 0.42664(9) 0.56112(11) 0.0204(3) Uani 1 1 d . . . . .
H1O H 0.251(3) 0.4393(18) 0.618(2) 0.037(9) Uiso 1 1 d . . . . .
P1 P 0.57718(5) 0.16109(3) 0.44710(4) 0.01296(10) Uani 1 1 d . . . . .
N2 N 0.48805(17) 0.33998(9) 0.53750(12) 0.0125(3) Uani 1 1 d . . . . .
P2 P 0.09808(5) 0.17492(3) 0.51153(3) 0.01138(10) Uani 1 1 d . . . . .
C2 C 0.4835(2) 0.17882(12) 0.25044(14) 0.0164(4) Uani 1 1 d . . . . .
H2 H 0.550322 0.143308 0.242737 0.020 Uiso 1 1 calc R U . . .
O2 O 0.0247(2) 0.39794(11) 0.55164(13) 0.0335(4) Uani 1 1 d . . . . .
N3 N 0.37675(17) 0.24769(9) 0.34843(11) 0.0109(3) Uani 1 1 d . . . . .
C3 C 0.3941(2) 0.21316(12) 0.17449(14) 0.0171(4) Uani 1 1 d . . . . .
H3 H 0.401285 0.201963 0.114515 0.021 Uiso 1 1 calc R U . . .
O3 O 0.44106(17) 0.41210(9) 0.35601(11) 0.0203(3) Uani 1 1 d . . . . .
H3O H 0.446(4) 0.419(2) 0.298(2) 0.045(10) Uiso 1 1 d . . . . .
N4 N 0.19789(17) 0.33648(9) 0.39325(11) 0.0117(3) Uani 1 1 d . . . . .
C4 C 0.2947(2) 0.26365(12) 0.18662(14) 0.0158(4) Uani 1 1 d . . . . .
H4 H 0.233135 0.286988 0.135265 0.019 Uiso 1 1 calc R U . . .
O4 O 0.6659(2) 0.38452(14) 0.37444(13) 0.0402(5) Uani 1 1 d . . . . .
C5 C 0.2866(2) 0.27963(11) 0.27549(13) 0.0123(4) Uani 1 1 d . . . . .
O5 O 0.48979(15) 0.17720(8) 0.51390(10) 0.0142(3) Uani 1 1 d . . . . .
C6 C 0.1869(2) 0.33058(11) 0.30070(13) 0.0128(4) Uani 1 1 d . . . . .
O6 O 0.72197(16) 0.19198(10) 0.46975(11) 0.0213(3) Uani 1 1 d . . . . .
C7 C 0.0904(2) 0.37152(12) 0.23528(15) 0.0177(4) Uani 1 1 d . . . . .
H7 H 0.086605 0.366711 0.172114 0.021 Uiso 1 1 calc R U . . .
O7 O 0.57868(18) 0.07460(9) 0.43383(12) 0.0212(3) Uani 1 1 d . . . . .
H7O H 0.662(4) 0.062(2) 0.429(3) 0.062(12) Uiso 1 1 d . . . . .
O8 O 0.18656(14) 0.17606(8) 0.44256(9) 0.0122(3) Uani 1 1 d . . . . .
C8 C 0.0002(2) 0.41921(13) 0.26298(16) 0.0219(4) Uani 1 1 d . . . . .
H8 H -0.067148 0.447072 0.219228 0.026 Uiso 1 1 calc R U . . .
O9 O 0.04769(15) 0.10067(8) 0.53424(10) 0.0162(3) Uani 1 1 d . . . . .
C9 C 0.0097(2) 0.42558(13) 0.35559(16) 0.0214(4) Uani 1 1 d . . . . .
H9 H -0.051878 0.457598 0.376146 0.026 Uiso 1 1 calc R U . . .
O10 O -0.02716(16) 0.22984(9) 0.47802(10) 0.0158(3) Uani 1 1 d . . . . .
H100 H -0.106(4) 0.207(2) 0.477(3) 0.063(12) Uiso 1 1 d . . . . .
C10 C 0.1100(2) 0.38488(11) 0.41833(14) 0.0152(4) Uani 1 1 d . . . . .
C11 C 0.1226(2) 0.40104(11) 0.51830(15) 0.0166(4) Uani 1 1 d . . . . .
C12 C 0.2102(2) 0.21596(11) 0.61432(13) 0.0119(3) Uani 1 1 d . . . . .
C13 C 0.2073(2) 0.20174(12) 0.70376(14) 0.0152(4) Uani 1 1 d . . . . .
H13 H 0.140139 0.168625 0.716349 0.018 Uiso 1 1 calc R U . . .
C14 C 0.3047(2) 0.23685(13) 0.77514(14) 0.0176(4) Uani 1 1 d . . . . .
H14 H 0.303707 0.228300 0.836952 0.021 Uiso 1 1 calc R U . . .
C15 C 0.4032(2) 0.28435(12) 0.75529(14) 0.0164(4) Uani 1 1 d . . . . .
H15 H 0.470005 0.308577 0.803279 0.020 Uiso 1 1 calc R U . . .
C16 C 0.4027(2) 0.29609(11) 0.66390(13) 0.0126(4) Uani 1 1 d . . . . .
C17 C 0.5014(2) 0.34243(11) 0.63056(14) 0.0131(4) Uani 1 1 d . . . . .
C18 C 0.5996(2) 0.38702(12) 0.69014(14) 0.0158(4) Uani 1 1 d . . . . .
H18 H 0.603693 0.388153 0.753608 0.019 Uiso 1 1 calc R U . . .
C19 C 0.6909(2) 0.42956(12) 0.65632(16) 0.0193(4) Uani 1 1 d . . . . .
H19 H 0.759323 0.459763 0.695997 0.023 Uiso 1 1 calc R U . . .
C20 C 0.6800(2) 0.42708(12) 0.56301(15) 0.0178(4) Uani 1 1 d . . . . .
H20 H 0.742750 0.454900 0.538063 0.021 Uiso 1 1 calc R U . . .
C21 C 0.5767(2) 0.38354(11) 0.50608(14) 0.0141(4) Uani 1 1 d . . . . .
C22 C 0.5652(2) 0.39044(12) 0.40480(15) 0.0170(4) Uani 1 1 d . . . . .
O1W O 0.82207(17) 0.03059(9) 0.41579(11) 0.0208(3) Uani 1 1 d D . . . .
H1WA H 0.886(3) 0.0586(13) 0.447(2) 0.050(11) Uiso 1 1 d D . . . .
H1WB H 0.849(3) -0.0133(7) 0.432(2) 0.048(10) Uiso 1 1 d D . . . .
O2W O 0.4241(2) 0.44022(11) 0.18204(12) 0.0272(4) Uani 1 1 d . . . . .
H2WA H 0.362(4) 0.467(2) 0.162(3) 0.046(11) Uiso 1 1 d . . . . .
H2WB H 0.458(4) 0.424(2) 0.141(3) 0.044(10) Uiso 1 1 d . . . . .
O3W O 0.22232(19) 0.54037(10) 0.11066(13) 0.0257(4) Uani 1 1 d . . . . .
H3WA H 0.246(4) 0.582(2) 0.082(3) 0.055(11) Uiso 1 1 d . . . . .
H3WB H 0.133(4) 0.5344(19) 0.089(2) 0.037(9) Uiso 1 1 d . . . . .
O4W O 0.2873(2) 0.47826(12) 0.72670(13) 0.0354(5) Uani 1 1 d D . . . .
H4WA H 0.344(3) 0.5137(14) 0.728(2) 0.053 Uiso 1 1 d D U . . .
H4WB H 0.305(4) 0.4621(18) 0.7814(11) 0.053 Uiso 1 1 d D U . . .

loop_
_atom_site_aniso_label
_atom_site_aniso_U_11
_atom_site_aniso_U_22
_atom_site_aniso_U_33
_atom_site_aniso_U_23
_atom_site_aniso_U_13
_atom_site_aniso_U_12
Ru1 0.00834(7) 0.01005(7) 0.00835(7) -0.00061(5) 0.00200(5) -0.00050(5)
N1 0.0099(7) 0.0131(7) 0.0095(7) -0.0004(6) 0.0034(6) 0.0001(6)
C1 0.0116(8) 0.0139(9) 0.0137(9) -0.0015(7) 0.0036(7) -0.0013(7)
O1 0.0207(8) 0.0255(8) 0.0148(7) -0.0039(6) 0.0044(6) 0.0024(6)
P1 0.0099(2) 0.0151(2) 0.0134(2) -0.00189(18) 0.00215(18) 0.00119(18)
N2 0.0097(7) 0.0116(7) 0.0162(8) -0.0016(6) 0.0032(6) -0.0001(6)
P2 0.0102(2) 0.0125(2) 0.0109(2) 0.00083(17) 0.00178(17) -0.00106(17)
C2 0.0143(9) 0.0198(10) 0.0168(9) -0.0042(8) 0.0071(7) -0.0015(8)
O2 0.0350(10) 0.0395(11) 0.0329(10) -0.0104(8) 0.0213(8) -0.0133(8)
N3 0.0106(7) 0.0116(7) 0.0108(7) -0.0012(6) 0.0035(6) -0.0018(6)
C3 0.0202(10) 0.0202(10) 0.0126(9) -0.0028(8) 0.0074(8) -0.0045(8)
O3 0.0203(8) 0.0238(8) 0.0175(7) 0.0053(6) 0.0064(6) 0.0004(6)
N4 0.0115(7) 0.0109(7) 0.0125(7) 0.0010(6) 0.0030(6) -0.0012(6)
C4 0.0177(9) 0.0185(9) 0.0110(9) 0.0013(7) 0.0037(7) -0.0026(8)
O4 0.0248(9) 0.0757(16) 0.0220(9) -0.0079(9) 0.0097(7) 0.0113(10)
C5 0.0125(8) 0.0117(9) 0.0128(9) -0.0001(7) 0.0033(7) -0.0026(7)
O5 0.0118(6) 0.0172(7) 0.0131(7) 0.0014(5) 0.0023(5) 0.0030(5)
C6 0.0126(8) 0.0126(9) 0.0130(9) 0.0005(7) 0.0031(7) -0.0015(7)
O6 0.0112(7) 0.0312(9) 0.0214(8) -0.0024(7) 0.0039(6) -0.0029(6)
C7 0.0195(10) 0.0174(10) 0.0147(9) 0.0024(8) 0.0017(8) 0.0013(8)
O7 0.0211(8) 0.0162(7) 0.0265(8) -0.0018(6) 0.0064(7) 0.0031(6)
O8 0.0110(6) 0.0133(6) 0.0118(6) -0.0020(5) 0.0022(5) -0.0020(5)
C8 0.0232(11) 0.0200(10) 0.0199(10) 0.0048(8) 0.0013(8) 0.0072(9)
O9 0.0160(7) 0.0141(7) 0.0185(7) 0.0015(6) 0.0046(6) -0.0016(5)
C9 0.0233(11) 0.0179(10) 0.0226(11) 0.0013(8) 0.0056(9) 0.0074(8)
O10 0.0113(6) 0.0180(7) 0.0174(7) 0.0024(6) 0.0027(5) 0.0009(6)
C10 0.0162(9) 0.0138(9) 0.0163(9) -0.0007(7) 0.0059(7) -0.0003(7)
C11 0.0223(10) 0.0115(9) 0.0186(10) 0.0014(7) 0.0099(8) 0.0015(8)
C12 0.0101(8) 0.0135(9) 0.0113(8) 0.0003(7) 0.0016(7) 0.0004(7)
C13 0.0138(9) 0.0186(10) 0.0138(9) 0.0021(7) 0.0043(7) 0.0000(7)
C14 0.0171(9) 0.0247(10) 0.0108(9) 0.0001(8) 0.0031(7) 0.0002(8)
C15 0.0138(9) 0.0223(10) 0.0120(9) -0.0044(8) 0.0012(7) -0.0007(8)
C16 0.0107(8) 0.0127(9) 0.0138(9) -0.0026(7) 0.0022(7) 0.0000(7)
C17 0.0104(8) 0.0129(9) 0.0157(9) -0.0027(7) 0.0027(7) 0.0002(7)
C18 0.0157(9) 0.0161(9) 0.0144(9) -0.0037(7) 0.0022(7) -0.0002(7)
C19 0.0175(10) 0.0157(10) 0.0225(10) -0.0039(8) 0.0012(8) -0.0038(8)
C20 0.0173(9) 0.0145(9) 0.0214(10) -0.0008(8) 0.0044(8) -0.0043(8)
C21 0.0145(9) 0.0121(9) 0.0164(9) -0.0004(7) 0.0049(7) 0.0004(7)
C22 0.0172(9) 0.0170(10) 0.0171(9) -0.0050(8) 0.0049(8) -0.0035(8)
O1W 0.0209(8) 0.0163(7) 0.0224(8) -0.0005(6) 0.0008(6) 0.0032(6)
O2W 0.0382(10) 0.0284(9) 0.0175(8) 0.0064(7) 0.0118(8) 0.0158(8)
O3W 0.0204(8) 0.0215(8) 0.0336(10) 0.0074(7) 0.0039(7) -0.0001(7)
O4W 0.0543(13) 0.0323(10) 0.0238(9) -0.0087(8) 0.0175(9) -0.0154(9)

loop_
_atom_type_symbol
_atom_type_description
_atom_type_scat_dispersion_real
_atom_type_scat_dispersion_imag
_atom_type_scat_source
C C 0.0033 0.0016 'International Tables Vol C Tables 4.2.6.8 and 6.1.1.4'
H H 0.0000 0.0000 'International Tables Vol C Tables 4.2.6.8 and 6.1.1.4'
O O 0.0106 0.0060 'International Tables Vol C Tables 4.2.6.8 and 6.1.1.4'
P P 0.1023 0.0942 'International Tables Vol C Tables 4.2.6.8 and 6.1.1.4'
Ru Ru -1.2594 0.8363 'International Tables Vol C Tables 4.2.6.8 and 6.1.1.4'
N N 0.0061 0.0033 'International Tables Vol C Tables 4.2.6.8 and 6.1.1.4'

loop_
_geom_angle_atom_site_label_1
_geom_angle_atom_site_label_2
_geom_angle_atom_site_label_3
_geom_angle
_geom_angle_site_symmetry_1
_geom_angle_site_symmetry_3
_geom_angle_publ_flag
N1 Ru1 N3 170.93(7) . . ?
N1 Ru1 N4 106.71(7) . . ?
N3 Ru1 N4 79.93(7) . . ?
N1 Ru1 N2 79.72(7) . . ?
N3 Ru1 N2 105.81(7) . . ?
N4 Ru1 N2 98.03(7) . . ?
N1 Ru1 O5 88.75(6) . . ?
N3 Ru1 O5 84.12(6) . . ?
N4 Ru1 O5 163.58(6) . . ?
N2 Ru1 O5 90.00(6) . . ?
N1 Ru1 O8 83.98(6) . . ?
N3 Ru1 O8 89.84(6) . . ?
N4 Ru1 O8 90.84(6) . . ?
N2 Ru1 O8 163.10(6) . . ?
O5 Ru1 O8 85.22(6) . . ?
C16 N1 C12 120.85(17) . . ?
C16 N1 Ru1 117.18(13) . . ?
C12 N1 Ru1 120.39(13) . . ?
N3 C1 C2 120.53(18) . . ?
N3 C1 P1 112.32(14) . . ?
C2 C1 P1 127.14(16) . . ?
O6 P1 O5 117.04(9) . . ?
O6 P1 O7 111.14(10) . . ?
O5 P1 O7 107.50(9) . . ?
O6 P1 C1 110.55(9) . . ?
O5 P1 C1 104.39(9) . . ?
O7 P1 C1 105.40(9) . . ?
C21 N2 C17 116.24(17) . . ?
C21 N2 Ru1 131.07(14) . . ?
C17 N2 Ru1 112.56(13) . . ?
O9 P2 O8 116.85(9) . . ?
O9 P2 O10 111.12(9) . . ?
O8 P2 O10 108.46(8) . . ?
O9 P2 C12 109.54(9) . . ?
O8 P2 C12 104.43(9) . . ?
O10 P2 C12 105.68(9) . . ?
C1 C2 C3 118.72(19) . . ?
C5 N3 C1 121.40(17) . . ?
C5 N3 Ru1 117.03(13) . . ?
C1 N3 Ru1 120.71(13) . . ?
C4 C3 C2 120.04(19) . . ?
C10 N4 C6 116.65(17) . . ?
C10 N4 Ru1 130.28(14) . . ?
C6 N4 Ru1 112.95(13) . . ?
C3 C4 C5 119.00(19) . . ?
N3 C5 C4 120.25(18) . . ?
N3 C5 C6 113.53(17) . . ?
C4 C5 C6 126.21(18) . . ?
P1 O5 Ru1 114.06(8) . . ?
N4 C6 C7 122.42(19) . . ?
N4 C6 C5 115.60(17) . . ?
C7 C6 C5 121.96(19) . . ?
C8 C7 C6 119.5(2) . . ?
P2 O8 Ru1 111.93(8) . . ?
C7 C8 C9 118.7(2) . . ?
C8 C9 C10 119.6(2) . . ?
N4 C10 C9 123.07(19) . . ?
N4 C10 C11 120.95(18) . . ?
C9 C10 C11 115.88(19) . . ?
O2 C11 O1 124.4(2) . . ?
O2 C11 C10 123.1(2) . . ?
O1 C11 C10 112.06(18) . . ?
N1 C12 C13 121.01(18) . . ?
N1 C12 P2 112.34(14) . . ?
C13 C12 P2 126.60(16) . . ?
C12 C13 C14 118.92(19) . . ?
C15 C14 C13 119.62(19) . . ?
C14 C15 C16 119.21(18) . . ?
N1 C16 C15 120.38(18) . . ?
N1 C16 C17 113.05(17) . . ?
C15 C16 C17 126.55(18) . . ?
N2 C17 C18 122.80(19) . . ?
N2 C17 C16 115.90(17) . . ?
C18 C17 C16 121.28(19) . . ?
C19 C18 C17 119.6(2) . . ?
C18 C19 C20 118.37(19) . . ?
C19 C20 C21 119.6(2) . . ?
N2 C21 C20 123.30(19) . . ?
N2 C21 C22 121.39(18) . . ?
C20 C21 C22 115.26(18) . . ?
O4 C22 O3 123.7(2) . . ?
O4 C22 C21 122.0(2) . . ?
O3 C22 C21 113.84(18) . . ?

loop_
_geom_bond_atom_site_label_1
_geom_bond_atom_site_label_2
_geom_bond_distance
_geom_bond_site_symmetry_2
_geom_bond_publ_flag
Ru1 N1 1.9982(16) . ?
Ru1 N3 1.9995(17) . ?
Ru1 N4 2.0579(16) . ?
Ru1 N2 2.0656(17) . ?
Ru1 O5 2.1302(14) . ?
Ru1 O8 2.1612(14) . ?
N1 C16 1.350(2) . ?
N1 C12 1.355(3) . ?
C1 N3 1.353(3) . ?
C1 C2 1.393(3) . ?
C1 P1 1.827(2) . ?
O1 C11 1.325(3) . ?
P1 O6 1.4896(16) . ?
P1 O5 1.5197(15) . ?
P1 O7 1.5783(17) . ?
N2 C21 1.354(3) . ?
N2 C17 1.379(3) . ?
P2 O9 1.5035(15) . ?
P2 O8 1.5271(15) . ?
P2 O10 1.5639(15) . ?
P2 C12 1.813(2) . ?
C2 C3 1.397(3) . ?
O2 C11 1.204(3) . ?
N3 C5 1.352(2) . ?
C3 C4 1.388(3) . ?
O3 C22 1.314(3) . ?
N4 C10 1.356(3) . ?
N4 C6 1.379(3) . ?
C4 C5 1.397(3) . ?
O4 C22 1.205(3) . ?
C5 C6 1.471(3) . ?
C6 C7 1.393(3) . ?
C7 C8 1.382(3) . ?
C8 C9 1.383(3) . ?
C9 C10 1.389(3) . ?
C10 C11 1.512(3) . ?
C12 C13 1.384(3) . ?
C13 C14 1.396(3) . ?
C14 C15 1.389(3) . ?
C15 C16 1.397(3) . ?
C16 C17 1.472(3) . ?
C17 C18 1.394(3) . ?
C18 C19 1.382(3) . ?
C19 C20 1.387(3) . ?
C20 C21 1.394(3) . ?
C21 C22 1.511(3) . ?

loop_
_geom_torsion_atom_site_label_1
_geom_torsion_atom_site_label_2
_geom_torsion_atom_site_label_3
_geom_torsion_atom_site_label_4
_geom_torsion
_geom_torsion_site_symmetry_1
_geom_torsion_site_symmetry_2
_geom_torsion_site_symmetry_3
_geom_torsion_site_symmetry_4
_geom_torsion_publ_flag
N3 C1 P1 O6 -106.78(15) . . . . ?
C2 C1 P1 O6 73.7(2) . . . . ?
N3 C1 P1 O5 19.91(16) . . . . ?
C2 C1 P1 O5 -159.65(18) . . . . ?
N3 C1 P1 O7 133.04(15) . . . . ?
C2 C1 P1 O7 -46.5(2) . . . . ?
N3 C1 C2 C3 0.6(3) . . . . ?
P1 C1 C2 C3 -179.83(16) . . . . ?
C2 C1 N3 C5 1.5(3) . . . . ?
P1 C1 N3 C5 -178.12(14) . . . . ?
C2 C1 N3 Ru1 170.60(15) . . . . ?
P1 C1 N3 Ru1 -8.99(19) . . . . ?
C1 C2 C3 C4 -1.5(3) . . . . ?
C2 C3 C4 C5 0.4(3) . . . . ?
C1 N3 C5 C4 -2.7(3) . . . . ?
Ru1 N3 C5 C4 -172.17(15) . . . . ?
C1 N3 C5 C6 178.01(17) . . . . ?
Ru1 N3 C5 C6 8.5(2) . . . . ?
C3 C4 C5 N3 1.7(3) . . . . ?
C3 C4 C5 C6 -179.06(19) . . . . ?
O6 P1 O5 Ru1 100.97(11) . . . . ?
O7 P1 O5 Ru1 -133.18(9) . . . . ?
C1 P1 O5 Ru1 -21.57(11) . . . . ?
C10 N4 C6 C7 -0.4(3) . . . . ?
Ru1 N4 C6 C7 176.05(16) . . . . ?
C10 N4 C6 C5 177.99(17) . . . . ?
Ru1 N4 C6 C5 -5.6(2) . . . . ?
N3 C5 C6 N4 -1.6(2) . . . . ?
C4 C5 C6 N4 179.10(19) . . . . ?
N3 C5 C6 C7 176.74(18) . . . . ?
C4 C5 C6 C7 -2.5(3) . . . . ?
N4 C6 C7 C8 -1.0(3) . . . . ?
C5 C6 C7 C8 -179.3(2) . . . . ?
O9 P2 O8 Ru1 -147.67(8) . . . . ?
O10 P2 O8 Ru1 85.83(9) . . . . ?
C12 P2 O8 Ru1 -26.52(10) . . . . ?
C6 C7 C8 C9 0.8(3) . . . . ?
C7 C8 C9 C10 0.7(4) . . . . ?
C6 N4 C10 C9 2.0(3) . . . . ?
Ru1 N4 C10 C9 -173.67(16) . . . . ?
C6 N4 C10 C11 -174.12(18) . . . . ?
Ru1 N4 C10 C11 10.2(3) . . . . ?
C8 C9 C10 N4 -2.2(3) . . . . ?
C8 C9 C10 C11 174.1(2) . . . . ?
N4 C10 C11 O2 -128.8(2) . . . . ?
C9 C10 C11 O2 54.8(3) . . . . ?
N4 C10 C11 O1 58.2(3) . . . . ?
C9 C10 C11 O1 -118.1(2) . . . . ?
C16 N1 C12 C13 -0.2(3) . . . . ?
Ru1 N1 C12 C13 165.06(15) . . . . ?
C16 N1 C12 P2 -177.72(14) . . . . ?
Ru1 N1 C12 P2 -12.45(19) . . . . ?
O9 P2 C12 N1 151.67(14) . . . . ?
O8 P2 C12 N1 25.78(16) . . . . ?
O10 P2 C12 N1 -88.55(15) . . . . ?
O9 P2 C12 C13 -25.7(2) . . . . ?
O8 P2 C12 C13 -151.57(18) . . . . ?
O10 P2 C12 C13 94.11(19) . . . . ?
N1 C12 C13 C14 0.9(3) . . . . ?
P2 C12 C13 C14 178.05(16) . . . . ?
C12 C13 C14 C15 -0.8(3) . . . . ?
C13 C14 C15 C16 0.0(3) . . . . ?
C12 N1 C16 C15 -0.6(3) . . . . ?
Ru1 N1 C16 C15 -166.35(15) . . . . ?
C12 N1 C16 C17 178.22(17) . . . . ?
Ru1 N1 C16 C17 12.5(2) . . . . ?
C14 C15 C16 N1 0.7(3) . . . . ?
C14 C15 C16 C17 -178.0(2) . . . . ?
C21 N2 C17 C18 0.2(3) . . . . ?
Ru1 N2 C17 C18 176.63(16) . . . . ?
C21 N2 C17 C16 178.78(17) . . . . ?
Ru1 N2 C17 C16 -4.8(2) . . . . ?
N1 C16 C17 N2 -4.6(3) . . . . ?
C15 C16 C17 N2 174.13(19) . . . . ?
N1 C16 C17 C18 173.94(18) . . . . ?
C15 C16 C17 C18 -7.3(3) . . . . ?
N2 C17 C18 C19 -1.8(3) . . . . ?
C16 C17 C18 C19 179.76(19) . . . . ?
C17 C18 C19 C20 0.9(3) . . . . ?
C18 C19 C20 C21 1.4(3) . . . . ?
C17 N2 C21 C20 2.2(3) . . . . ?
Ru1 N2 C21 C20 -173.40(15) . . . . ?
C17 N2 C21 C22 -175.13(18) . . . . ?
Ru1 N2 C21 C22 9.3(3) . . . . ?
C19 C20 C21 N2 -3.1(3) . . . . ?
C19 C20 C21 C22 174.4(2) . . . . ?
N2 C21 C22 O4 -131.7(2) . . . . ?
C20 C21 C22 O4 50.8(3) . . . . ?
N2 C21 C22 O3 56.2(3) . . . . ?
C20 C21 C22 O3 -121.3(2) . . . . ?
